data_4519265
loop_
_publ_author_name
'Kirlikovali, Kent O.'
'Goswami, Subhadip'
'Mian, Mohammad Rasel'
'Krzyaniak, Matthew D.'
'Wasielewski, Michael R.'
'Hupp, Joseph T.'
'Li, Peng'
'Farha, Omar K.'

_publ_section_title
;
 An Electrically Conductive Tetrathiafulvalene-Based Hydrogen-Bonded
 Organic Framework
;
_journal_issue 1
_journal_name_full 'ACS Materials Letters'
_journal_page_first 128
_journal_page_last 135
_journal_paper_doi 10.1021/acsmaterialslett.1c00628
_journal_volume 4
_journal_year 2021
_chemical_formula_moiety 'C34 H16 O8 S4, 2(C H2 Cl2), 2(C3 H7 N O)'
_chemical_formula_sum 'C42 H34 Cl4 N2 O10 S4'
_chemical_formula_weight 996.75
_space_group_crystal_system triclinic
_space_group_IT_number 2
_space_group_name_Hall '-P 1'
_space_group_name_H-M_alt 'P -1'
_atom_sites_solution_hydrogens geom
_atom_sites_solution_primary iterative
_audit_creation_date 2021-07-26
_audit_creation_method
;
Olex2 1.3
(compiled 2020.02.04 svn.rd84adfe8 for OlexSys, GUI svn.r6032)
;
_cell_angle_alpha 78.442(3)
_cell_angle_beta 87.882(3)
_cell_angle_gamma 72.798(4)
_cell_formula_units_Z 2
_cell_length_a 10.1487(4)
_cell_length_b 16.0040(6)
_cell_length_c 16.6748(7)
_cell_measurement_reflns_used 8180
_cell_measurement_temperature 200.15
_cell_measurement_theta_max 63.6
_cell_measurement_theta_min 3.6
_cell_volume 2533.99(18)
_computing_molecular_graphics 'Olex2 1.3 (Dolomanov et al., 2009)'
_computing_publication_material 'Olex2 1.3 (Dolomanov et al., 2009)'
_computing_structure_refinement 'SHELXL 2018/3 (Sheldrick, 2015)'
_computing_structure_solution 'olex2.solve 1.3 (Bourhis et al., 2015)'
_diffrn_ambient_temperature 200.15
_diffrn_measured_fraction_theta_full 0.982
_diffrn_measured_fraction_theta_max 0.982
_diffrn_measurement_device_type 'XtaLAB Synergy, Single source at home/near, HyPix'
_diffrn_radiation_type CuK\a
_diffrn_radiation_wavelength 1.54184
_diffrn_reflns_av_R_equivalents 0.1114
_diffrn_reflns_av_unetI/netI 0.0463
_diffrn_reflns_Laue_measured_fraction_full 0.982
_diffrn_reflns_Laue_measured_fraction_max 0.982
_diffrn_reflns_limit_h_max 11
_diffrn_reflns_limit_h_min -11
_diffrn_reflns_limit_k_max 18
_diffrn_reflns_limit_k_min -18
_diffrn_reflns_limit_l_max 19
_diffrn_reflns_limit_l_min -19
_diffrn_reflns_number 101334
_diffrn_reflns_point_group_measured_fraction_full 0.982
_diffrn_reflns_point_group_measured_fraction_max 0.982
_diffrn_reflns_theta_full 63.640
_diffrn_reflns_theta_max 63.640
_diffrn_reflns_theta_min 3.586
_exptl_absorpt_coefficient_mu 4.106
_exptl_absorpt_correction_T_max 0.814
_exptl_absorpt_correction_T_min 0.642
_exptl_absorpt_correction_type multi-scan
_exptl_crystal_colour 'clear reddish red'
_exptl_crystal_colour_lustre clear
_exptl_crystal_colour_modifier reddish
_exptl_crystal_colour_primary red
_exptl_crystal_density_diffrn 1.306
_exptl_crystal_description needle
_exptl_crystal_F_000 1024
_exptl_crystal_size_max 0.2
_exptl_crystal_size_mid 0.1
_exptl_crystal_size_min 0.05
_refine_diff_density_max 2.500
_refine_diff_density_min -0.960
_refine_diff_density_rms 0.216
_refine_ls_extinction_method none
_refine_ls_goodness_of_fit_ref 2.168
_refine_ls_hydrogen_treatment constr
_refine_ls_matrix_type full
_refine_ls_number_parameters 479
_refine_ls_number_reflns 8180
_refine_ls_number_restraints 5
_refine_ls_restrained_S_all 2.176
_refine_ls_R_factor_all 0.1828
_refine_ls_R_factor_gt 0.1721
_refine_ls_shift/su_max 0.000
_refine_ls_shift/su_mean 0.000
_refine_ls_structure_factor_coef Fsqd
_refine_ls_weighting_details 'w=1/[\s^2^(Fo^2^)+(0.2000P)^2^] where P=(Fo^2^+2Fc^2^)/3'
_refine_ls_weighting_scheme calc
_refine_ls_wR_factor_gt 0.4645
_refine_ls_wR_factor_ref 0.4711
_reflns_Friedel_coverage 0.000
_reflns_number_gt 7401
_reflns_number_total 8180
_reflns_threshold_expression 'I > 2\s(I)'
_cod_data_source_file tz1c00628_si_004.cif
_cod_data_source_block ov_20210201_kent_hof_auto
_cod_database_code 4519265
_shelx_shelxl_version_number 2018/3
_shelx_space_group_comment
;
The symmetry employed for this shelxl refinement is uniquely defined
by the following loop, which should always be used as a source of
symmetry information in preference to the above space-group names.
They are only intended as comments.
;
_shelx_estimated_absorpt_t_max 0.821
_shelx_estimated_absorpt_t_min 0.494
_olex2_refinement_description
;
1. Fixed Uiso
 At 1.2 times of:
  All C(H) groups, All C(H,H) groups
 At 1.5 times of:
  All C(H,H,H) groups
2. Restrained distances
 C27-O6
 1.2 with sigma of 0.02
 C13-O2
 1.2 with sigma of 0.02
 C13-O1
 1.2 with sigma of 0.02
 C34-O7
 1.2 with sigma of 0.02
 C20-O3
 1.2 with sigma of 0.02
3. Uiso/Uaniso restraints and constraints
Uanis(C21) = Uanis(C5)
Uanis(N1) = Uanis(C40)
Uanis(C9) = Uanis(C8)
Uanis(C4) = Uanis(C3)
Uanis(C8) = Uanis(C7)
Uanis(N2) = Uanis(C38) = Uanis(C37)
Uanis(C7) = Uanis(C3)
Uanis(C13) = Uanis(C10) = Uanis(C9) = Uanis(C8) = Uanis(C7) = Uanis(C12) =
Uanis(C11) = Uanis(C3)
Uanis(C8) = Uanis(C7) = Uanis(C3)
Uanis(C2) = Uanis(C1)
Uanis(C22) = Uanis(C23)
4.a Secondary CH2 refined with riding coordinates:
 C36(H36A,H36B), C35(H35A,H35B)
4.b Aromatic/amide H refined with riding coordinates:
 C22(H22), C12(H12), C25(H25), C11(H11), C26(H26), C14(H14), C9(H9), C8(H8),
 C23(H23), C17(H17), C30(H30), C29(H29), C33(H33), C32(H32), C15(H15), C18(H18),
  C39(H39), C41(H41)
4.c Idealised Me refined as rotating group:
 C38(H38A,H38B,H38C), C42(H42A,H42B,H42C), C40(H40A,H40B,H40C), C37(H37A,H37B,
 H37C)
;
_smtbx_masks_void_probe_radius 1.2
_smtbx_masks_void_truncation_radius 1.2
_olex2_submission_special_instructions 'No special instructions were received'

loop_
_space_group_symop_operation_xyz
'x, y, z'
'-x, -y, -z'

loop_
_atom_site_label
_atom_site_type_symbol
_atom_site_fract_x
_atom_site_fract_y
_atom_site_fract_z
_atom_site_U_iso_or_equiv
_atom_site_adp_type
_atom_site_occupancy
_atom_site_site_symmetry_order
_atom_site_calc_flag
_atom_site_refinement_flags_posn
_atom_site_refinement_flags_adp
_atom_site_refinement_flags_occupancy
_atom_site_disorder_assembly
_atom_site_disorder_group
S4 S 0.78040(18) 0.55361(12) 0.50475(11) 0.0296(5) Uani 1 1 d . . . . .
S1 S 0.58720(19) 0.36178(12) 0.44732(12) 0.0303(5) Uani 1 1 d . . . . .
S2 S 0.65601(19) 0.40025(12) 0.60301(12) 0.0321(6) Uani 1 1 d . . . . .
S3 S 0.7374(2) 0.50523(13) 0.34899(12) 0.0354(6) Uani 1 1 d . . . . .
Cl3 Cl 0.4785(6) 0.5179(5) 0.2106(4) 0.174(3) Uani 1 1 d . . . . .
O5 O 0.2000(6) 0.0517(4) 0.4485(4) 0.0449(15) Uani 1 1 d . . . . .
O1 O 1.1545(6) 0.8576(4) 0.5467(4) 0.0446(15) Uani 1 1 d D . . . .
O2 O 1.0779(7) 0.9366(4) 0.4227(4) 0.0504(16) Uani 1 1 d D . . . .
O6 O 0.2892(7) -0.0300(4) 0.5693(4) 0.0498(16) Uani 1 1 d D . . . .
Cl2 Cl 0.8833(9) 0.6572(5) 0.7236(4) 0.201(4) Uani 1 1 d . . . . .
C1 C 0.6608(7) 0.4248(5) 0.4951(5) 0.0304(13) Uani 1 1 d . . . . .
C2 C 0.7174(7) 0.4862(5) 0.4555(5) 0.0304(13) Uani 1 1 d . . . . .
C10 C 1.0316(8) 0.8001(5) 0.4639(5) 0.0323(7) Uani 1 1 d . . . . .
C21 C 0.5034(7) 0.2193(5) 0.5279(4) 0.0267(11) Uani 1 1 d . . . . .
C16 C 0.9016(9) 0.5992(5) 0.2675(5) 0.0346(18) Uani 1 1 d . . . . .
C13 C 1.0912(8) 0.8701(5) 0.4799(5) 0.0323(7) Uani 1 1 d D . . . .
Cl4 Cl 0.5728(9) 0.5880(9) 0.0542(5) 0.241(5) Uani 1 1 d . . . . .
C7 C 0.9232(8) 0.6671(5) 0.4332(5) 0.0323(7) Uani 1 1 d . . . . .
C22 C 0.5300(8) 0.1366(5) 0.5826(6) 0.0393(14) Uani 1 1 d . . . . .
H22 H 0.599205 0.121231 0.624314 0.047 Uiso 1 1 calc R U . . .
C24 C 0.3576(7) 0.0977(5) 0.5150(5) 0.0319(17) Uani 1 1 d . . . . .
C28 C 0.5858(8) 0.2610(5) 0.6924(5) 0.0315(17) Uani 1 1 d . . . . .
C12 C 0.9841(7) 0.6596(5) 0.5083(5) 0.0323(7) Uani 1 1 d . . . . .
H12 H 0.988730 0.608413 0.549669 0.039 Uiso 1 1 calc R U . . .
C25 C 0.3378(8) 0.1759(5) 0.4575(5) 0.0338(18) Uani 1 1 d . . . . .
H25 H 0.272943 0.188828 0.413707 0.041 Uiso 1 1 calc R U . . .
C6 C 0.6004(7) 0.3046(5) 0.6116(5) 0.0348(18) Uani 1 1 d . . . . .
C27 C 0.2761(7) 0.0358(5) 0.5095(5) 0.0330(18) Uani 1 1 d D . . . .
C11 C 1.0377(7) 0.7234(5) 0.5247(5) 0.0323(7) Uani 1 1 d . . . . .
H11 H 1.079049 0.716233 0.576767 0.039 Uiso 1 1 calc R U . . .
C5 C 0.5662(7) 0.2868(5) 0.5385(4) 0.0267(11) Uani 1 1 d . . . . .
C3 C 0.8584(8) 0.5997(5) 0.4173(5) 0.0323(7) Uani 1 1 d . . . . .
C26 C 0.4089(7) 0.2344(5) 0.4621(5) 0.0298(17) Uani 1 1 d . . . . .
H26 H 0.395152 0.286568 0.420507 0.036 Uiso 1 1 calc R U . . .
C14 C 0.8313(10) 0.6150(6) 0.1942(6) 0.048(2) Uani 1 1 d . . . . .
H14 H 0.742377 0.606488 0.196008 0.058 Uiso 1 1 calc R U . . .
C9 C 0.9684(7) 0.8105(5) 0.3893(5) 0.0323(7) Uani 1 1 d . . . . .
H9 H 0.962642 0.862447 0.348660 0.039 Uiso 1 1 calc R U . . .
C8 C 0.9131(7) 0.7457(5) 0.3726(5) 0.0323(7) Uani 1 1 d . . . . .
H8 H 0.868809 0.753766 0.321205 0.039 Uiso 1 1 calc R U . . .
C23 C 0.4587(8) 0.0785(5) 0.5771(6) 0.0393(14) Uani 1 1 d . . . . .
H23 H 0.477234 0.023807 0.615799 0.047 Uiso 1 1 calc R U . . .
C17 C 1.0409(9) 0.6024(6) 0.2624(5) 0.043(2) Uani 1 1 d . . . . .
H17 H 1.096550 0.587566 0.310794 0.051 Uiso 1 1 calc R U . . .
C30 C 0.4424(10) 0.2060(6) 0.7975(6) 0.053(2) Uani 1 1 d . . . . .
H30 H 0.357272 0.195362 0.813897 0.064 Uiso 1 1 calc R U . . .
C29 C 0.4560(9) 0.2453(6) 0.7197(5) 0.043(2) Uani 1 1 d . . . . .
H29 H 0.379893 0.262908 0.682244 0.052 Uiso 1 1 calc R U . . .
C4 C 0.8465(8) 0.5753(5) 0.3464(5) 0.0323(7) Uani 1 1 d . . . . .
C19 C 1.0168(12) 0.6467(8) 0.1154(6) 0.063(3) Uani 1 1 d . . . . .
C33 C 0.6934(10) 0.2355(6) 0.7506(6) 0.050(2) Uani 1 1 d . . . . .
H33 H 0.779289 0.245238 0.734542 0.060 Uiso 1 1 calc R U . . .
O8 O 0.6267(11) 0.1206(7) 0.9929(5) 0.096(3) Uani 1 1 d . . . . .
C32 C 0.6783(11) 0.1962(7) 0.8313(6) 0.056(3) Uani 1 1 d . . . . .
H32 H 0.752333 0.180255 0.869994 0.067 Uiso 1 1 calc R U . . .
O3 O 1.1990(10) 0.6701(9) 0.0328(5) 0.116(4) Uani 1 1 d D . . . .
C15 C 0.8787(11) 0.6411(7) 0.1217(6) 0.055(2) Uani 1 1 d . . . . .
H15 H 0.821477 0.655974 0.074000 0.066 Uiso 1 1 calc R U . . .
C18 C 1.0945(10) 0.6270(7) 0.1874(6) 0.053(2) Uani 1 1 d . . . . .
H18 H 1.186346 0.630601 0.184768 0.064 Uiso 1 1 calc R U . . .
O7 O 0.4145(11) 0.1320(8) 0.9593(6) 0.108(4) Uani 1 1 d D . . . .
C31 C 0.5519(11) 0.1805(7) 0.8548(6) 0.053(2) Uani 1 1 d . . . . .
O4 O 0.9997(12) 0.6937(10) -0.0279(6) 0.130(5) Uani 1 1 d . . . . .
Cl1 Cl 0.7546(15) 0.6265(12) 0.8747(7) 0.323(8) Uani 1 1 d . . . . .
O9 O 0.3577(17) 0.0704(11) 0.1055(10) 0.165(8) Uani 1 1 d . . . . .
N2 N 0.387(2) 0.7821(15) 0.7961(11) 0.169(6) Uani 1 1 d . . . . .
C20 C 1.0713(13) 0.6732(12) 0.0344(8) 0.094(5) Uani 1 1 d D . . . .
C34 C 0.5348(14) 0.1407(8) 0.9420(7) 0.075(3) Uani 1 1 d D . . . .
O10 O 0.2910(15) 0.7029(15) 0.8861(7) 0.178(8) Uani 1 1 d . . . . .
C39 C 0.350(2) 0.7670(13) 0.8701(11) 0.116(6) Uani 1 1 d . . . . .
H39 H 0.364483 0.798872 0.909809 0.140 Uiso 1 1 calc R U . . .
C38 C 0.371(3) 0.7384(19) 0.7276(12) 0.169(6) Uani 1 1 d . . . . .
H38A H 0.388806 0.674194 0.748147 0.254 Uiso 1 1 calc R U . . .
H38B H 0.436914 0.748328 0.684914 0.254 Uiso 1 1 calc R U . . .
H38C H 0.276891 0.764057 0.704656 0.254 Uiso 1 1 calc R U . . .
C42 C 0.255(3) 0.0161(15) 0.2473(11) 0.182(12) Uani 1 1 d . . . . .
H42A H 0.233226 0.034163 0.300170 0.274 Uiso 1 1 calc R U . . .
H42B H 0.352687 0.007882 0.236365 0.274 Uiso 1 1 calc R U . . .
H42C H 0.233679 -0.040200 0.248636 0.274 Uiso 1 1 calc R U . . .
C40 C 0.038(3) 0.1498(19) 0.2173(18) 0.188(8) Uani 1 1 d . . . . .
H40A H -0.018836 0.114377 0.247243 0.282 Uiso 1 1 calc R U . . .
H40B H -0.016324 0.192854 0.171294 0.282 Uiso 1 1 calc R U . . .
H40C H 0.067274 0.181910 0.254149 0.282 Uiso 1 1 calc R U . . .
C41 C 0.242(3) 0.111(2) 0.1188(12) 0.164(11) Uani 1 1 d . . . . .
H41 H 0.198356 0.164743 0.081632 0.197 Uiso 1 1 calc R U . . .
C37 C 0.489(3) 0.8366(19) 0.7725(13) 0.169(6) Uani 1 1 d . . . . .
H37A H 0.503536 0.862194 0.818945 0.254 Uiso 1 1 calc R U . . .
H37B H 0.451154 0.884755 0.725541 0.254 Uiso 1 1 calc R U . . .
H37C H 0.576988 0.797723 0.758031 0.254 Uiso 1 1 calc R U . . .
N1 N 0.172(2) 0.0846(16) 0.1831(15) 0.188(8) Uani 1 1 d . . . . .
C36 C 0.903(3) 0.6219(16) 0.8209(15) 0.184(12) Uani 1 1 d . . . . .
H36A H 0.953284 0.657460 0.842792 0.221 Uiso 1 1 calc R U . . .
H36B H 0.962769 0.559237 0.831284 0.221 Uiso 1 1 calc R U . . .
C35 C 0.491(3) 0.511(2) 0.1102(16) 0.192(12) Uani 1 1 d . . . . .
H35A H 0.397859 0.523153 0.086447 0.230 Uiso 1 1 calc R U . . .
H35B H 0.545085 0.449505 0.105376 0.230 Uiso 1 1 calc R U . . .

loop_
_atom_site_aniso_label
_atom_site_aniso_U_11
_atom_site_aniso_U_22
_atom_site_aniso_U_33
_atom_site_aniso_U_23
_atom_site_aniso_U_13
_atom_site_aniso_U_12
S4 0.0259(10) 0.0235(10) 0.0485(11) -0.0099(8) 0.0032(7) -0.0197(7)
S1 0.0299(10) 0.0220(10) 0.0479(11) -0.0059(7) -0.0005(7) -0.0218(8)
S2 0.0323(10) 0.0245(10) 0.0480(11) -0.0082(8) -0.0019(8) -0.0201(8)
S3 0.0382(11) 0.0319(11) 0.0486(11) -0.0094(8) -0.0010(8) -0.0281(9)
Cl3 0.115(4) 0.261(8) 0.150(5) -0.109(5) -0.032(3) -0.012(4)
O5 0.047(4) 0.020(3) 0.075(4) -0.007(3) -0.005(3) -0.023(3)
O1 0.047(4) 0.025(3) 0.072(4) -0.012(3) -0.008(3) -0.023(3)
O2 0.068(4) 0.042(4) 0.057(4) 0.001(3) -0.015(3) -0.045(3)
O6 0.053(4) 0.041(4) 0.071(4) -0.008(3) 0.000(3) -0.039(3)
Cl2 0.225(7) 0.180(6) 0.123(4) 0.011(4) 0.032(4) 0.021(5)
C1 0.012(2) 0.021(3) 0.061(3) -0.013(2) -0.005(2) -0.006(2)
C2 0.012(2) 0.021(3) 0.061(3) -0.013(2) -0.005(2) -0.006(2)
C10 0.0252(13) 0.0203(13) 0.0566(16) -0.0078(11) 0.0000(11) -0.0144(11)
C21 0.022(2) 0.021(2) 0.044(3) -0.007(2) 0.004(2) -0.018(2)
C16 0.044(5) 0.028(4) 0.041(4) -0.011(3) -0.004(3) -0.021(4)
C13 0.0252(13) 0.0203(13) 0.0566(16) -0.0078(11) 0.0000(11) -0.0144(11)
Cl4 0.200(7) 0.424(16) 0.211(7) -0.154(9) 0.024(6) -0.200(10)
C7 0.0252(13) 0.0203(13) 0.0566(16) -0.0078(11) 0.0000(11) -0.0144(11)
C22 0.031(3) 0.020(3) 0.069(4) -0.005(3) -0.003(3) -0.014(2)
C24 0.019(3) 0.019(4) 0.059(5) -0.012(3) 0.008(3) -0.007(3)
C28 0.028(4) 0.017(4) 0.057(5) -0.011(3) -0.003(3) -0.015(3)
C12 0.0252(13) 0.0203(13) 0.0566(16) -0.0078(11) 0.0000(11) -0.0144(11)
C25 0.029(4) 0.029(4) 0.050(4) -0.018(3) -0.009(3) -0.012(3)
C6 0.021(4) 0.027(4) 0.058(5) -0.009(3) 0.005(3) -0.011(3)
C27 0.020(4) 0.020(4) 0.064(5) -0.014(4) -0.001(3) -0.010(3)
C11 0.0252(13) 0.0203(13) 0.0566(16) -0.0078(11) 0.0000(11) -0.0144(11)
C5 0.022(2) 0.021(2) 0.044(3) -0.007(2) 0.004(2) -0.018(2)
C3 0.0252(13) 0.0203(13) 0.0566(16) -0.0078(11) 0.0000(11) -0.0144(11)
C26 0.021(4) 0.019(4) 0.051(4) -0.008(3) -0.003(3) -0.008(3)
C14 0.045(5) 0.031(5) 0.066(6) 0.000(4) -0.004(4) -0.016(4)
C9 0.0252(13) 0.0203(13) 0.0566(16) -0.0078(11) 0.0000(11) -0.0144(11)
C8 0.0252(13) 0.0203(13) 0.0566(16) -0.0078(11) 0.0000(11) -0.0144(11)
C23 0.031(3) 0.020(3) 0.069(4) -0.005(3) -0.003(3) -0.014(2)
C17 0.037(4) 0.050(5) 0.053(5) -0.015(4) -0.001(4) -0.027(4)
C30 0.050(6) 0.037(5) 0.073(6) -0.004(4) 0.017(5) -0.020(4)
C29 0.047(5) 0.043(5) 0.043(4) -0.002(4) 0.008(4) -0.022(4)
C4 0.0252(13) 0.0203(13) 0.0566(16) -0.0078(11) 0.0000(11) -0.0144(11)
C19 0.074(7) 0.060(7) 0.055(6) -0.002(5) 0.006(5) -0.027(6)
C33 0.049(5) 0.044(5) 0.062(6) 0.002(4) -0.009(4) -0.028(4)
O8 0.127(8) 0.115(8) 0.049(4) -0.008(4) -0.003(5) -0.046(7)
C32 0.071(7) 0.047(6) 0.051(5) 0.003(4) -0.017(5) -0.027(5)
O3 0.093(7) 0.208(13) 0.056(5) 0.005(6) 0.015(4) -0.080(8)
C15 0.061(6) 0.063(6) 0.053(5) -0.015(5) 0.009(4) -0.034(5)
C18 0.047(5) 0.069(7) 0.057(5) -0.006(5) 0.009(4) -0.042(5)
O7 0.093(7) 0.149(10) 0.079(6) 0.016(6) 0.020(5) -0.058(7)
C31 0.063(6) 0.062(6) 0.048(5) -0.013(4) 0.000(4) -0.037(5)
O4 0.109(8) 0.219(14) 0.073(6) 0.019(7) -0.001(6) -0.096(9)
Cl1 0.358(16) 0.52(2) 0.231(10) -0.180(13) 0.136(11) -0.288(17)
O9 0.136(12) 0.159(13) 0.148(12) 0.018(9) 0.066(10) -0.008(11)
N2 0.240(15) 0.223(14) 0.112(8) -0.030(8) 0.014(8) -0.173(12)
C20 0.069(8) 0.146(14) 0.059(7) 0.028(8) -0.004(6) -0.051(9)
C34 0.105(10) 0.063(7) 0.056(6) 0.006(5) -0.014(7) -0.035(7)
O10 0.148(12) 0.35(3) 0.074(7) -0.042(10) 0.027(7) -0.129(15)
C39 0.133(15) 0.129(15) 0.103(12) 0.023(10) -0.002(10) -0.094(13)
C38 0.240(15) 0.223(14) 0.112(8) -0.030(8) 0.014(8) -0.173(12)
C42 0.32(4) 0.146(19) 0.074(11) 0.043(11) -0.017(15) -0.10(2)
C40 0.128(12) 0.184(17) 0.220(18) 0.048(14) 0.003(11) -0.055(11)
C41 0.20(3) 0.20(3) 0.099(13) 0.056(15) -0.012(15) -0.13(2)
C37 0.240(15) 0.223(14) 0.112(8) -0.030(8) 0.014(8) -0.173(12)
N1 0.128(12) 0.184(17) 0.220(18) 0.048(14) 0.003(11) -0.055(11)
C36 0.25(3) 0.115(17) 0.16(2) -0.031(14) 0.07(2) -0.025(18)
C35 0.21(3) 0.24(3) 0.19(2) -0.07(2) 0.01(2) -0.15(3)

loop_
_atom_type_symbol
_atom_type_description
_atom_type_scat_dispersion_real
_atom_type_scat_dispersion_imag
_atom_type_scat_source
C C 0.0181 0.0091 'International Tables Vol C Tables 4.2.6.8 and 6.1.1.4'
H H 0.0000 0.0000 'International Tables Vol C Tables 4.2.6.8 and 6.1.1.4'
Cl Cl 0.3639 0.7018 'International Tables Vol C Tables 4.2.6.8 and 6.1.1.4'
N N 0.0311 0.0180 'International Tables Vol C Tables 4.2.6.8 and 6.1.1.4'
O O 0.0492 0.0322 'International Tables Vol C Tables 4.2.6.8 and 6.1.1.4'
S S 0.3331 0.5567 'International Tables Vol C Tables 4.2.6.8 and 6.1.1.4'

loop_
_geom_angle_atom_site_label_1
_geom_angle_atom_site_label_2
_geom_angle_atom_site_label_3
_geom_angle
_geom_angle_site_symmetry_1
_geom_angle_site_symmetry_3
_geom_angle_publ_flag
C2 S4 C3 95.4(4) . . ?
C1 S1 C5 96.2(4) . . ?
C6 S2 C1 96.9(4) . . ?
C2 S3 C4 96.1(4) . . ?
S1 C1 S2 114.0(4) . . ?
C2 C1 S1 124.2(7) . . ?
C2 C1 S2 121.8(6) . . ?
S4 C2 S3 114.0(4) . . ?
C1 C2 S4 123.2(7) . . ?
C1 C2 S3 122.8(6) . . ?
C11 C10 C13 120.8(7) . . ?
C9 C10 C13 119.8(7) . . ?
C9 C10 C11 119.4(7) . . ?
C22 C21 C5 122.2(7) . . ?
C22 C21 C26 116.5(7) . . ?
C26 C21 C5 121.2(6) . . ?
C14 C16 C17 116.4(8) . . ?
C14 C16 C4 124.3(8) . . ?
C17 C16 C4 119.2(7) . . ?
O1 C13 C10 119.0(7) . . ?
O2 C13 O1 124.9(7) . . ?
O2 C13 C10 116.0(7) . . ?
C12 C7 C3 121.7(7) . . ?
C12 C7 C8 118.2(7) . . ?
C8 C7 C3 119.9(7) . . ?
C21 C22 H22 119.3 . . ?
C23 C22 C21 121.3(8) . . ?
C23 C22 H22 119.3 . . ?
C25 C24 C27 120.3(7) . . ?
C25 C24 C23 117.9(7) . . ?
C23 C24 C27 121.8(7) . . ?
C6 C28 C29 121.3(7) . . ?
C33 C28 C6 121.3(8) . . ?
C33 C28 C29 117.3(8) . . ?
C7 C12 H12 119.0 . . ?
C11 C12 C7 122.1(7) . . ?
C11 C12 H12 119.0 . . ?
C24 C25 H25 119.3 . . ?
C26 C25 C24 121.5(7) . . ?
C26 C25 H25 119.3 . . ?
C28 C6 S2 115.4(6) . . ?
C5 C6 S2 115.6(6) . . ?
C5 C6 C28 128.8(8) . . ?
O5 C27 O6 124.8(8) . . ?
O5 C27 C24 118.5(7) . . ?
O6 C27 C24 116.7(7) . . ?
C10 C11 H11 120.1 . . ?
C12 C11 C10 119.8(8) . . ?
C12 C11 H11 120.1 . . ?
C21 C5 S1 116.0(5) . . ?
C6 C5 S1 116.4(6) . . ?
C6 C5 C21 127.3(7) . . ?
C7 C3 S4 112.9(6) . . ?
C4 C3 S4 118.6(6) . . ?
C4 C3 C7 128.3(7) . . ?
C21 C26 H26 119.4 . . ?
C25 C26 C21 121.3(7) . . ?
C25 C26 H26 119.4 . . ?
C16 C14 H14 117.7 . . ?
C15 C14 C16 124.6(10) . . ?
C15 C14 H14 117.7 . . ?
C10 C9 H9 119.6 . . ?
C10 C9 C8 120.9(7) . . ?
C8 C9 H9 119.6 . . ?
C7 C8 H8 120.2 . . ?
C9 C8 C7 119.6(7) . . ?
C9 C8 H8 120.2 . . ?
C22 C23 C24 121.1(8) . . ?
C22 C23 H23 119.4 . . ?
C24 C23 H23 119.4 . . ?
C16 C17 H17 120.0 . . ?
C18 C17 C16 119.9(8) . . ?
C18 C17 H17 120.0 . . ?
C29 C30 H30 119.4 . . ?
C29 C30 C31 121.2(9) . . ?
C31 C30 H30 119.4 . . ?
C28 C29 H29 119.7 . . ?
C30 C29 C28 120.7(9) . . ?
C30 C29 H29 119.7 . . ?
C16 C4 S3 114.5(6) . . ?
C3 C4 S3 114.7(6) . . ?
C3 C4 C16 130.8(7) . . ?
C15 C19 C20 119.7(10) . . ?
C18 C19 C15 117.9(9) . . ?
C18 C19 C20 122.5(11) . . ?
C28 C33 H33 119.1 . . ?
C32 C33 C28 121.9(9) . . ?
C32 C33 H33 119.1 . . ?
C33 C32 H32 120.5 . . ?
C33 C32 C31 119.1(9) . . ?
C31 C32 H32 120.5 . . ?
C14 C15 C19 119.5(10) . . ?
C14 C15 H15 120.2 . . ?
C19 C15 H15 120.2 . . ?
C17 C18 C19 121.3(9) . . ?
C17 C18 H18 119.3 . . ?
C19 C18 H18 119.3 . . ?
C30 C31 C32 119.9(9) . . ?
C30 C31 C34 121.1(10) . . ?
C32 C31 C34 118.9(9) . . ?
C39 N2 C38 129.3(19) . . ?
C39 N2 C37 119.6(17) . . ?
C38 N2 C37 109.7(17) . . ?
O3 C20 C19 116.2(11) . . ?
O4 C20 C19 121.5(12) . . ?
O4 C20 O3 122.2(11) . . ?
O8 C34 O7 122.8(12) . . ?
O8 C34 C31 122.1(12) . . ?
O7 C34 C31 115.0(10) . . ?
N2 C39 O10 113.1(19) . . ?
N2 C39 H39 123.4 . . ?
O10 C39 H39 123.4 . . ?
N2 C38 H38A 109.5 . . ?
N2 C38 H38B 109.5 . . ?
N2 C38 H38C 109.5 . . ?
H38A C38 H38B 109.5 . . ?
H38A C38 H38C 109.5 . . ?
H38B C38 H38C 109.5 . . ?
H42A C42 H42B 109.5 . . ?
H42A C42 H42C 109.5 . . ?
H42B C42 H42C 109.5 . . ?
N1 C42 H42A 109.5 . . ?
N1 C42 H42B 109.5 . . ?
N1 C42 H42C 109.5 . . ?
H40A C40 H40B 109.5 . . ?
H40A C40 H40C 109.5 . . ?
H40B C40 H40C 109.5 . . ?
N1 C40 H40A 109.5 . . ?
N1 C40 H40B 109.5 . . ?
N1 C40 H40C 109.5 . . ?
O9 C41 H41 118.3 . . ?
O9 C41 N1 123(2) . . ?
N1 C41 H41 118.3 . . ?
N2 C37 H37A 109.5 . . ?
N2 C37 H37B 109.5 . . ?
N2 C37 H37C 109.5 . . ?
H37A C37 H37B 109.5 . . ?
H37A C37 H37C 109.5 . . ?
H37B C37 H37C 109.5 . . ?
C42 N1 C40 113(2) . . ?
C41 N1 C42 115(2) . . ?
C41 N1 C40 124(2) . . ?
Cl2 C36 Cl1 116(2) . . ?
Cl2 C36 H36A 108.3 . . ?
Cl2 C36 H36B 108.3 . . ?
Cl1 C36 H36A 108.3 . . ?
Cl1 C36 H36B 108.3 . . ?
H36A C36 H36B 107.4 . . ?
Cl3 C35 Cl4 111.4(14) . . ?
Cl3 C35 H35A 109.4 . . ?
Cl3 C35 H35B 109.4 . . ?
Cl4 C35 H35A 109.4 . . ?
Cl4 C35 H35B 109.4 . . ?
H35A C35 H35B 108.0 . . ?

loop_
_geom_bond_atom_site_label_1
_geom_bond_atom_site_label_2
_geom_bond_distance
_geom_bond_site_symmetry_2
_geom_bond_publ_flag
S4 C2 1.746(8) . ?
S4 C3 1.768(8) . ?
S1 C1 1.739(8) . ?
S1 C5 1.787(7) . ?
S2 C1 1.765(8) . ?
S2 C6 1.761(8) . ?
S3 C2 1.756(8) . ?
S3 C4 1.787(8) . ?
Cl3 C35 1.70(3) . ?
O5 C27 1.239(10) . ?
O1 C13 1.258(9) . ?
O2 C13 1.256(9) . ?
O6 C27 1.275(9) . ?
Cl2 C36 1.61(3) . ?
C1 C2 1.333(12) . ?
C10 C13 1.492(11) . ?
C10 C11 1.414(11) . ?
C10 C9 1.378(11) . ?
C21 C22 1.408(11) . ?
C21 C5 1.448(10) . ?
C21 C26 1.421(11) . ?
C16 C14 1.380(12) . ?
C16 C17 1.428(12) . ?
C16 C4 1.436(11) . ?
Cl4 C35 1.78(3) . ?
C7 C12 1.384(11) . ?
C7 C3 1.487(11) . ?
C7 C8 1.427(11) . ?
C22 H22 0.9500 . ?
C22 C23 1.354(12) . ?
C24 C25 1.382(11) . ?
C24 C27 1.483(11) . ?
C24 C23 1.409(12) . ?
C28 C6 1.413(11) . ?
C28 C29 1.453(12) . ?
C28 C33 1.399(12) . ?
C12 H12 0.9500 . ?
C12 C11 1.366(11) . ?
C25 H25 0.9500 . ?
C25 C26 1.356(11) . ?
C6 C5 1.384(11) . ?
C11 H11 0.9500 . ?
C3 C4 1.338(11) . ?
C26 H26 0.9500 . ?
C14 H14 0.9500 . ?
C14 C15 1.319(13) . ?
C9 H9 0.9500 . ?
C9 C8 1.393(11) . ?
C8 H8 0.9500 . ?
C23 H23 0.9500 . ?
C17 H17 0.9500 . ?
C17 C18 1.376(12) . ?
C30 H30 0.9500 . ?
C30 C29 1.343(12) . ?
C30 C31 1.403(14) . ?
C29 H29 0.9500 . ?
C19 C15 1.429(15) . ?
C19 C18 1.390(15) . ?
C19 C20 1.472(15) . ?
C33 H33 0.9500 . ?
C33 C32 1.389(13) . ?
O8 C34 1.210(14) . ?
C32 H32 0.9500 . ?
C32 C31 1.406(15) . ?
O3 C20 1.282(12) . ?
C15 H15 0.9500 . ?
C18 H18 0.9500 . ?
O7 C34 1.285(13) . ?
C31 C34 1.492(14) . ?
O4 C20 1.222(15) . ?
Cl1 C36 1.72(3) . ?
O9 C41 1.20(3) . ?
N2 C39 1.27(2) . ?
N2 C38 1.49(3) . ?
N2 C37 1.53(3) . ?
O10 C39 1.32(2) . ?
C39 H39 0.9500 . ?
C38 H38A 0.9800 . ?
C38 H38B 0.9800 . ?
C38 H38C 0.9800 . ?
C42 H42A 0.9800 . ?
C42 H42B 0.9800 . ?
C42 H42C 0.9800 . ?
C42 N1 1.45(3) . ?
C40 H40A 0.9800 . ?
C40 H40B 0.9800 . ?
C40 H40C 0.9800 . ?
C40 N1 1.62(3) . ?
C41 H41 0.9500 . ?
C41 N1 1.33(3) . ?
C37 H37A 0.9800 . ?
C37 H37B 0.9800 . ?
C37 H37C 0.9800 . ?
C36 H36A 0.9900 . ?
C36 H36B 0.9900 . ?
C35 H35A 0.9900 . ?
C35 H35B 0.9900 . ?

loop_
_geom_torsion_atom_site_label_1
_geom_torsion_atom_site_label_2
_geom_torsion_atom_site_label_3
_geom_torsion_atom_site_label_4
_geom_torsion
_geom_torsion_site_symmetry_1
_geom_torsion_site_symmetry_2
_geom_torsion_site_symmetry_3
_geom_torsion_site_symmetry_4
_geom_torsion_publ_flag
S4 C3 C4 S3 5.4(8) . . . . ?
S4 C3 C4 C16 -177.8(6) . . . . ?
S1 C1 C2 S4 175.7(4) . . . . ?
S1 C1 C2 S3 -5.3(9) . . . . ?
S2 C1 C2 S4 -4.8(9) . . . . ?
S2 C1 C2 S3 174.2(3) . . . . ?
S2 C6 C5 S1 1.3(7) . . . . ?
S2 C6 C5 C21 -172.6(6) . . . . ?
C1 S1 C5 C21 179.3(5) . . . . ?
C1 S1 C5 C6 4.7(6) . . . . ?
C1 S2 C6 C28 178.5(5) . . . . ?
C1 S2 C6 C5 -6.6(6) . . . . ?
C2 S4 C3 C7 177.8(5) . . . . ?
C2 S4 C3 C4 1.5(6) . . . . ?
C2 S3 C4 C16 173.4(6) . . . . ?
C2 S3 C4 C3 -9.3(6) . . . . ?
C10 C9 C8 C7 -0.7(11) . . . . ?
C21 C22 C23 C24 1.6(13) . . . . ?
C16 C14 C15 C19 5.8(15) . . . . ?
C16 C17 C18 C19 -1.8(15) . . . . ?
C13 C10 C11 C12 -179.1(7) . . . . ?
C13 C10 C9 C8 179.4(7) . . . . ?
C7 C12 C11 C10 0.1(11) . . . . ?
C7 C3 C4 S3 -170.3(6) . . . . ?
C7 C3 C4 C16 6.5(13) . . . . ?
C22 C21 C5 S1 153.0(6) . . . . ?
C22 C21 C5 C6 -33.1(11) . . . . ?
C22 C21 C26 C25 6.5(10) . . . . ?
C24 C25 C26 C21 -2.1(11) . . . . ?
C28 C6 C5 S1 175.4(6) . . . . ?
C28 C6 C5 C21 1.5(12) . . . . ?
C28 C33 C32 C31 1.0(15) . . . . ?
C12 C7 C3 S4 33.8(9) . . . . ?
C12 C7 C3 C4 -150.3(8) . . . . ?
C12 C7 C8 C9 2.3(11) . . . . ?
C25 C24 C27 O5 6.7(10) . . . . ?
C25 C24 C27 O6 -172.8(7) . . . . ?
C25 C24 C23 C22 3.0(12) . . . . ?
C6 S2 C1 S1 9.7(4) . . . . ?
C6 S2 C1 C2 -169.9(6) . . . . ?
C6 C28 C29 C30 -178.0(8) . . . . ?
C6 C28 C33 C32 177.0(8) . . . . ?
C27 C24 C25 C26 178.6(7) . . . . ?
C27 C24 C23 C22 -178.3(7) . . . . ?
C11 C10 C13 O1 4.2(11) . . . . ?
C11 C10 C13 O2 -178.5(7) . . . . ?
C11 C10 C9 C8 -1.2(11) . . . . ?
C5 S1 C1 S2 -9.0(4) . . . . ?
C5 S1 C1 C2 170.6(6) . . . . ?
C5 C21 C22 C23 172.4(7) . . . . ?
C5 C21 C26 C25 -172.1(7) . . . . ?
C3 S4 C2 S3 -7.8(4) . . . . ?
C3 S4 C2 C1 171.3(6) . . . . ?
C3 C7 C12 C11 -176.7(7) . . . . ?
C3 C7 C8 C9 177.1(7) . . . . ?
C26 C21 C22 C23 -6.2(11) . . . . ?
C26 C21 C5 S1 -28.5(9) . . . . ?
C26 C21 C5 C6 145.4(7) . . . . ?
C14 C16 C17 C18 4.8(12) . . . . ?
C14 C16 C4 S3 35.5(10) . . . . ?
C14 C16 C4 C3 -141.3(9) . . . . ?
C9 C10 C13 O1 -176.5(7) . . . . ?
C9 C10 C13 O2 0.9(11) . . . . ?
C9 C10 C11 C12 1.5(11) . . . . ?
C8 C7 C12 C11 -2.0(11) . . . . ?
C8 C7 C3 S4 -140.8(6) . . . . ?
C8 C7 C3 C4 35.0(11) . . . . ?
C23 C24 C25 C26 -2.7(11) . . . . ?
C23 C24 C27 O5 -172.0(7) . . . . ?
C23 C24 C27 O6 8.6(11) . . . . ?
C17 C16 C14 C15 -7.1(13) . . . . ?
C17 C16 C4 S3 -140.7(7) . . . . ?
C17 C16 C4 C3 42.5(12) . . . . ?
C30 C31 C34 O8 -177.9(12) . . . . ?
C30 C31 C34 O7 0.1(17) . . . . ?
C29 C28 C6 S2 123.8(7) . . . . ?
C29 C28 C6 C5 -50.3(11) . . . . ?
C29 C28 C33 C32 0.3(13) . . . . ?
C29 C30 C31 C32 0.2(15) . . . . ?
C29 C30 C31 C34 177.2(10) . . . . ?
C4 S3 C2 S4 10.1(4) . . . . ?
C4 S3 C2 C1 -169.0(6) . . . . ?
C4 C16 C14 C15 176.7(9) . . . . ?
C4 C16 C17 C18 -178.7(8) . . . . ?
C33 C28 C6 S2 -52.7(9) . . . . ?
C33 C28 C6 C5 133.2(9) . . . . ?
C33 C28 C29 C30 -1.4(12) . . . . ?
C33 C32 C31 C30 -1.2(15) . . . . ?
C33 C32 C31 C34 -178.3(10) . . . . ?
C32 C31 C34 O8 -0.9(18) . . . . ?
C32 C31 C34 O7 177.2(12) . . . . ?
C15 C19 C18 C17 0.3(16) . . . . ?
C15 C19 C20 O3 -174.7(14) . . . . ?
C15 C19 C20 O4 3(2) . . . . ?
C18 C19 C15 C14 -2.1(16) . . . . ?
C18 C19 C20 O3 6(2) . . . . ?
C18 C19 C20 O4 -177.1(16) . . . . ?
C31 C30 C29 C28 1.1(14) . . . . ?
O9 C41 N1 C42 15(5) . . . . ?
O9 C41 N1 C40 161(3) . . . . ?
C20 C19 C15 C14 178.2(12) . . . . ?
C20 C19 C18 C17 179.9(12) . . . . ?
C38 N2 C39 O10 1(4) . . . . ?
C37 N2 C39 O10 -165(2) . . . . ?

loop_
_smtbx_masks_void_nr
_smtbx_masks_void_average_x
_smtbx_masks_void_average_y
_smtbx_masks_void_average_z
_smtbx_masks_void_volume
_smtbx_masks_void_count_electrons
_smtbx_masks_void_content
1 0.000 0.000 0.000 288.5 66.7 '2 DMF'
2 0.000 0.500 0.000 58.7 2.1 '2 H2O'
